data_2311582
loop_
_publ_author_name
'Sangeetha, Ramalingam'
'Balasubramani, Kasthuri'
'Jose Kavitha, Savaridasson'
'Hemamalini, Madhukumar'

_publ_section_title
;
 Crystal structure and Hirshfeld surface analysis of the 1:3 adduct of
 tetra-aqua-trinitrato-neodymium(III) with 3-amino-1,2,4-triazine.
;
_journal_coeditor_code CQ2026
_journal_issue 'Pt 9'
_journal_name_full 'Acta crystallographica. Section E, Crystallographic communications'
_journal_page_first 1309
_journal_page_last 1313
_journal_paper_doi 10.1107/S2056989018011714
_journal_volume 74
_journal_year 2018
_chemical_formula_iupac '[Nd (N O3)3 (H2 O)4], 3C3 H4 N4'
_chemical_formula_moiety 'H8 N3 Nd O13, 3(C3 H4 N4)'
_chemical_formula_sum 'C9 H20 N15 Nd O13'
_chemical_formula_weight 690.64
_chemical_name_systematic
;
Tetraaquatrinitratoneodymium(III)--3-amino-1,2,4-triazine (1:3)
;
_space_group_IT_number 2
_space_group_name_Hall '-P 1'
_space_group_name_H-M_alt 'P -1'
_symmetry_cell_setting triclinic
_symmetry_space_group_name_Hall '-P 1'
_symmetry_space_group_name_H-M 'P -1'
_atom_sites_solution_hydrogens geom
_atom_sites_solution_primary direct
_atom_sites_solution_secondary difmap
_cell_angle_alpha 102.228(2)
_cell_angle_beta 96.148(2)
_cell_angle_gamma 102.764(2)
_cell_formula_units_Z 2
_cell_length_a 8.0279(5)
_cell_length_b 10.8496(5)
_cell_length_c 15.1239(8)
_cell_measurement_reflns_used 7537
_cell_measurement_temperature 293
_cell_measurement_theta_max 56.644
_cell_measurement_theta_min 5.272
_cell_volume 1239.11(12)
_computing_cell_refinement
;
APEX2 and SAINT (Bruker, 2004)
;
_computing_data_collection
;
APEX2 (Bruker, 2004)
;
_computing_data_reduction
;
SAINT and XPREP (Bruker, 2004)
;
_computing_molecular_graphics
;
PLATON (Spek, 2009)
;
_computing_publication_material
;
SHELXL97 (Sheldrick, 2008)
;
_computing_structure_refinement
;
SHELXL97 (Sheldrick, 2008)
;
_computing_structure_solution
;
SIR92 (Altomare <i>et al.</i>,  1993)
;
_diffrn_ambient_temperature 293
_diffrn_detector_area_resol_mean 18.4
_diffrn_measured_fraction_theta_full 0.977
_diffrn_measured_fraction_theta_max 0.977
_diffrn_measurement_device_type 'Bruker Kappa APEXII CCD'
_diffrn_measurement_method '\w and \f scan'
_diffrn_radiation_monochromator graphite
_diffrn_radiation_source 'fine-focus sealed tube'
_diffrn_radiation_type MoK\a
_diffrn_radiation_wavelength 0.71073
_diffrn_reflns_av_R_equivalents 0.0142
_diffrn_reflns_limit_h_max 6
_diffrn_reflns_limit_h_min -10
_diffrn_reflns_limit_k_max 14
_diffrn_reflns_limit_k_min -14
_diffrn_reflns_limit_l_max 20
_diffrn_reflns_limit_l_min -17
_diffrn_reflns_number 10023
_diffrn_reflns_reduction_process
;
;
_diffrn_reflns_theta_full 28.32
_diffrn_reflns_theta_max 28.32
_diffrn_reflns_theta_min 2.87
_exptl_absorpt_coefficient_mu 2.184
_exptl_absorpt_correction_T_max 0.562
_exptl_absorpt_correction_T_min 0.517
_exptl_absorpt_correction_type multi-scan
_exptl_absorpt_process_details
;
(SADABS; Bruker, 2004)
;
_exptl_crystal_colour brown
_exptl_crystal_density_diffrn 1.851
_exptl_crystal_density_method 'Not Measured'
_exptl_crystal_description block
_exptl_crystal_F_000 686
_exptl_crystal_size_max 0.350
_exptl_crystal_size_mid 0.300
_exptl_crystal_size_min 0.300
_refine_diff_density_max 0.475
_refine_diff_density_min -0.412
_refine_ls_extinction_method none
_refine_ls_goodness_of_fit_ref 1.051
_refine_ls_hydrogen_treatment mixed
_refine_ls_matrix_type full
_refine_ls_number_parameters 399
_refine_ls_number_reflns 6016
_refine_ls_number_restraints 15
_refine_ls_restrained_S_all 1.052
_refine_ls_R_factor_all 0.0213
_refine_ls_R_factor_gt 0.0190
_refine_ls_shift/su_max 0.001
_refine_ls_shift/su_mean 0.000
_refine_ls_structure_factor_coef Fsqd
_refine_ls_weighting_details
;
calc w=1/[\s^2^(Fo^2^)+(0.0271P)^2^+0.3994P] where P=(Fo^2^+2Fc^2^)/3
;
_refine_ls_weighting_scheme calc
_refine_ls_wR_factor_gt 0.0461
_refine_ls_wR_factor_ref 0.0470
_reflns_number_gt 5620
_reflns_number_total 6016
_reflns_threshold_expression I>2\s(I)
_cod_data_source_file cq2026sup1.cif
_cod_data_source_block I
_cod_database_code 2311582

loop_
_symmetry_equiv_pos_site_id
_symmetry_equiv_pos_as_xyz
1 x,y,z
2 -x,-y,-z

loop_
_atom_site_aniso_label
_atom_site_aniso_U_11
_atom_site_aniso_U_22
_atom_site_aniso_U_33
_atom_site_aniso_U_12
_atom_site_aniso_U_13
_atom_site_aniso_U_23
Nd1 0.02790(10) 0.01910(10) 0.01870(10) 0.00260(10) 0.00100(10) 0.00520(10)
O1A 0.0466(10) 0.0316(7) 0.0363(8) 0.0040(7) -0.0098(7) 0.0088(6)
O1W 0.0354(9) 0.0432(9) 0.0391(9) -0.0078(7) -0.0091(7) 0.0239(8)
O2A 0.0760(13) 0.0296(7) 0.0301(8) 0.0018(8) -0.0119(8) 0.0061(6)
O2W 0.0373(9) 0.0416(9) 0.0584(11) 0.0173(8) 0.0195(8) 0.0289(8)
O3A 0.0621(12) 0.0221(7) 0.0650(11) 0.0003(7) 0.0025(9) 0.0102(7)
O3W 0.0592(11) 0.0419(9) 0.0220(7) 0.0289(8) -0.0022(7) 0.0018(7)
O4B 0.0344(9) 0.0343(8) 0.0657(11) 0.0100(7) 0.0055(7) 0.0214(8)
O4W 0.0438(9) 0.0375(8) 0.0214(7) -0.0074(7) 0.0051(6) 0.0050(6)
O5B 0.0430(9) 0.0302(7) 0.0447(9) 0.0103(6) 0.0091(7) 0.0053(7)
O6B 0.0275(10) 0.0495(11) 0.136(2) 0.0093(8) -0.0057(11) 0.0178(12)
O7C 0.0561(10) 0.0297(7) 0.0311(7) 0.0154(7) 0.0109(7) 0.0097(6)
O8C 0.0503(10) 0.0314(7) 0.0274(7) 0.0086(7) 0.0002(6) 0.0095(6)
O9C 0.149(2) 0.0259(9) 0.0656(13) 0.0272(11) 0.0117(14) 0.0119(9)
N4 0.0360(10) 0.0243(8) 0.0300(8) 0.0028(7) 0.0066(7) 0.0055(7)
N5 0.0319(10) 0.0344(9) 0.0490(11) 0.0099(8) 0.0088(8) 0.0127(8)
N6 0.0503(12) 0.0267(8) 0.0343(9) 0.0114(8) -0.0023(8) 0.0064(7)
N1A 0.0435(11) 0.0342(9) 0.0362(10) -0.0060(8) 0.0033(8) 0.0125(8)
N2A 0.0416(11) 0.0311(9) 0.0280(8) -0.0076(8) -0.0007(7) 0.0067(7)
N3A 0.0721(16) 0.0466(12) 0.0277(10) -0.0302(11) -0.0059(10) 0.0107(9)
N4A 0.0353(10) 0.0287(8) 0.0273(8) -0.0020(7) -0.0029(7) 0.0028(7)
C1A 0.0346(11) 0.0268(9) 0.0258(9) -0.0017(8) 0.0022(8) 0.0026(8)
C2A 0.0486(14) 0.0388(11) 0.0323(11) 0.0026(10) 0.0051(9) 0.0158(9)
C3A 0.0432(13) 0.0350(10) 0.0262(10) 0.0039(9) -0.0023(8) 0.0049(8)
N1B 0.0407(11) 0.0585(12) 0.0442(11) 0.0157(9) 0.0051(9) 0.0248(10)
N2B 0.0398(11) 0.0408(10) 0.0434(10) 0.0136(8) 0.0100(8) 0.0230(9)
N3B 0.0446(12) 0.0340(10) 0.0529(13) 0.0113(9) 0.0010(9) 0.0080(9)
N4B 0.0484(12) 0.0318(9) 0.0400(10) 0.0139(8) 0.0025(8) 0.0139(8)
C1B 0.0332(11) 0.0311(9) 0.0337(10) 0.0125(8) 0.0118(8) 0.0120(8)
C2B 0.0440(15) 0.0515(14) 0.0479(14) 0.0046(11) -0.0021(11) 0.0112(12)
C3B 0.0580(16) 0.0323(11) 0.0544(15) 0.0064(11) 0.0023(12) 0.0139(11)
N1C 0.0499(13) 0.0376(10) 0.0443(11) -0.0094(9) 0.0066(9) 0.0127(9)
N2C 0.0441(11) 0.0355(9) 0.0418(10) -0.0064(8) 0.0036(8) 0.0193(8)
N3C 0.0659(15) 0.0432(11) 0.0392(11) -0.0177(10) -0.0091(10) 0.0223(9)
N4C 0.0496(12) 0.0372(9) 0.0314(9) -0.0029(8) 0.0046(8) 0.0140(8)
C1C 0.0371(12) 0.0316(10) 0.0329(10) -0.0003(9) 0.0058(8) 0.0133(8)
C2C 0.0560(16) 0.0444(13) 0.0403(13) -0.0134(12) -0.0004(11) 0.0076(11)
C3C 0.0609(17) 0.0527(14) 0.0317(11) -0.0053(12) 0.0009(11) 0.0156(11)

loop_
_atom_site_type_symbol
_atom_site_label
_atom_site_fract_x
_atom_site_fract_y
_atom_site_fract_z
_atom_site_U_iso_or_equiv
_atom_site_thermal_displace_type
_atom_site_calc_flag
_atom_site_refinement_flags
_atom_site_occupancy
Nd Nd1 1.036110(10) 0.213350(10) 0.710160(10) 0.02260(10) Uani d . 1.000
O O1A 1.0327(2) 0.43232(14) 0.66866(10) 0.0403(5) Uani d . 1.000
O O1W 1.2955(2) 0.21178(17) 0.81482(11) 0.0411(5) Uani d . 1.000
O O2A 1.1864(3) 0.44707(14) 0.79616(10) 0.0488(6) Uani d . 1.000
O O2W 1.2906(2) 0.26993(18) 0.63563(13) 0.0411(6) Uani d . 1.000
O O3A 1.1817(2) 0.62147(14) 0.74931(13) 0.0521(6) Uani d . 1.000
O O3W 0.9189(2) 0.18292(17) 0.54640(10) 0.0400(5) Uani d . 1.000
O O4B 0.7358(2) 0.05414(15) 0.68162(12) 0.0433(5) Uani d . 1.000
O O4W 0.9528(2) 0.25477(15) 0.86308(9) 0.0374(5) Uani d D 1.000
O O5B 0.7217(2) 0.24915(14) 0.68278(11) 0.0396(5) Uani d . 1.000
O O6B 0.4922(2) 0.09045(19) 0.63361(18) 0.0732(8) Uani d . 1.000
O O7C 1.0658(2) -0.00476(14) 0.62008(10) 0.0376(5) Uani d . 1.000
O O8C 1.0185(2) -0.00715(14) 0.75724(9) 0.0367(5) Uani d . 1.000
O O9C 1.0158(4) -0.18660(17) 0.66249(15) 0.0796(8) Uani d . 1.000
N N4 1.1347(2) 0.50519(15) 0.73869(11) 0.0309(5) Uani d . 1.000
N N5 0.6465(2) 0.13104(17) 0.66539(13) 0.0376(6) Uani d . 1.000
N N6 1.0336(3) -0.06974(17) 0.68007(12) 0.0377(6) Uani d . 1.000
N N1A 1.1227(3) 0.36263(18) 1.09013(13) 0.0401(6) Uani d . 1.000
N N2A 1.1636(2) 0.42269(17) 1.02436(11) 0.0368(5) Uani d . 1.000
N N3A 1.3275(3) 0.5930(2) 0.98173(13) 0.0569(7) Uani d D 1.000
N N4A 1.3919(2) 0.58214(16) 1.13098(11) 0.0333(5) Uani d . 1.000
C C1A 1.2941(3) 0.53168(18) 1.04680(13) 0.0314(6) Uani d . 1.000
C C2A 1.2103(3) 0.4099(2) 1.17336(15) 0.0403(7) Uani d . 1.000
C C3A 1.3477(3) 0.5199(2) 1.19349(14) 0.0368(6) Uani d . 1.000
N N1B 0.4862(3) 0.4080(2) 0.36226(14) 0.0455(7) Uani d . 1.000
N N2B 0.6180(2) 0.49570(18) 0.41878(13) 0.0385(6) Uani d . 1.000
N N3B 0.8421(3) 0.5452(2) 0.53804(15) 0.0445(7) Uani d D 1.000
N N4B 0.7041(3) 0.32938(17) 0.48005(13) 0.0390(6) Uani d . 1.000
C C1B 0.7185(3) 0.45541(19) 0.47817(14) 0.0308(6) Uani d . 1.000
C C2B 0.4607(3) 0.2855(3) 0.36603(18) 0.0499(8) Uani d . 1.000
C C3B 0.5728(4) 0.2461(2) 0.42432(18) 0.0490(8) Uani d . 1.000
N N1C 0.5817(3) 0.82519(19) 0.96809(14) 0.0469(7) Uani d . 1.000
N N2C 0.7014(3) 0.91061(18) 1.03239(13) 0.0418(6) Uani d . 1.000
N N3C 0.8979(3) 1.1069(2) 1.07868(14) 0.0540(7) Uani d D 1.000
N N4C 0.7495(3) 1.05383(18) 0.93164(12) 0.0409(6) Uani d . 1.000
C C1C 0.7815(3) 1.02272(19) 1.01297(14) 0.0345(6) Uani d . 1.000
C C2C 0.5443(4) 0.8506(2) 0.88785(17) 0.0522(8) Uani d . 1.000
C C3C 0.6296(4) 0.9664(3) 0.87013(16) 0.0513(8) Uani d . 1.000
H H1A 1.381(4) 0.268(3) 0.8291(18) 0.048(8) Uiso d . 1.000
H H1B 1.287(4) 0.170(3) 0.849(2) 0.058(9) Uiso d . 1.000
H H2A 1.348(3) 0.234(3) 0.6331(18) 0.034(8) Uiso d . 1.000
H H2B 1.327(4) 0.331(3) 0.614(2) 0.069(10) Uiso d . 1.000
H H3A 0.924(4) 0.126(3) 0.5008(19) 0.048(7) Uiso d . 1.000
H H3B 0.864(4) 0.234(3) 0.5329(19) 0.058(9) Uiso d . 1.000
H H4A 0.903(4) 0.199(2) 0.8872(19) 0.070(10) Uiso d D 1.000
H H4B 1.018(3) 0.311(2) 0.9070(14) 0.045(7) Uiso d D 1.000
H H2AA 1.17990 0.36910 1.21960 0.0480 Uiso c R 1.000
H H3AA 1.40980 0.55000 1.25270 0.0440 Uiso c R 1.000
H H1NA 1.277(3) 0.558(2) 0.9278(12) 0.050(8) Uiso d D 1.000
H H2NA 1.408(3) 0.662(2) 0.9910(17) 0.054(8) Uiso d D 1.000
H H2BA 0.36580 0.22400 0.32900 0.0600 Uiso c R 1.000
H H3BA 0.55380 0.15820 0.42360 0.0590 Uiso c R 1.000
H H1NB 0.899(3) 0.522(2) 0.5781(16) 0.056(8) Uiso d D 1.000
H H2NB 0.852(4) 0.6243(18) 0.5396(19) 0.058(8) Uiso d D 1.000
H H3CA 0.60120 0.98250 0.81320 0.0620 Uiso c R 1.000
H H2CA 0.46000 0.79050 0.84290 0.0630 Uiso c R 1.000
H H2NC 0.944(3) 1.1835(18) 1.0753(17) 0.051(8) Uiso d D 1.000
H H1NC 0.922(4) 1.094(3) 1.1302(14) 0.057(8) Uiso d D 1.000

loop_
_atom_type_symbol
_atom_type_description
_atom_type_scat_dispersion_real
_atom_type_scat_dispersion_imag
_atom_type_scat_source
C C 0.0033 0.0016 ' International Tables Vol C Tables 4.2.6.8 and 6.1.1.4'
H H 0.0000 0.0000 ' International Tables Vol C Tables 4.2.6.8 and 6.1.1.4'
N N 0.0061 0.0033 ' International Tables Vol C Tables 4.2.6.8 and 6.1.1.4'
Nd Nd -0.1943 3.0179 ' International Tables Vol C Tables 4.2.6.8 and 6.1.1.4'
O O 0.0106 0.0060 ' International Tables Vol C Tables 4.2.6.8 and 6.1.1.4'

loop_
_geom_angle_atom_site_label_1
_geom_angle_atom_site_label_2
_geom_angle_atom_site_label_3
_geom_angle
_geom_angle_publ_flag
O1A Nd1 O1W 116.22(6) no
O1A Nd1 O2A 49.01(5) no
O1A Nd1 O2W 73.35(6) no
O1A Nd1 O3W 67.84(5) no
O1A Nd1 O4B 113.84(5) no
O1A Nd1 O4W 100.47(5) no
O1A Nd1 O5B 67.01(5) no
O1A Nd1 O7C 133.51(5) no
O1A Nd1 O8C 175.74(5) no
O1W Nd1 O2A 71.32(6) no
O1W Nd1 O2W 72.07(6) no
O1W Nd1 O3W 142.96(5) no
O1W Nd1 O4B 126.63(6) no
O1W Nd1 O4W 75.68(5) no
O1W Nd1 O5B 150.73(5) no
O1W Nd1 O7C 85.26(5) no
O1W Nd1 O8C 65.98(5) no
O2A Nd1 O2W 75.74(7) no
O2A Nd1 O3W 115.37(5) no
O2A Nd1 O4B 138.98(7) no
O2A Nd1 O4W 71.11(5) no
O2A Nd1 O5B 96.55(6) no
O2A Nd1 O7C 147.45(7) no
O2A Nd1 O8C 131.19(5) no
O2W Nd1 O3W 74.65(6) no
O2W Nd1 O4B 141.46(6) no
O2W Nd1 O4W 139.48(6) no
O2W Nd1 O5B 132.07(6) no
O2W Nd1 O7C 75.71(6) no
O2W Nd1 O8C 110.91(6) no
O3W Nd1 O4B 74.02(6) no
O3W Nd1 O4W 141.32(5) no
O3W Nd1 O5B 66.28(5) no
O3W Nd1 O7C 71.06(5) no
O3W Nd1 O8C 112.86(5) no
O4B Nd1 O4W 78.33(5) no
O4B Nd1 O5B 48.48(5) no
O4B Nd1 O7C 73.32(5) no
O4B Nd1 O8C 62.95(5) no
O4W Nd1 O5B 75.18(5) no
O4W Nd1 O7C 125.40(5) no
O4W Nd1 O8C 76.33(5) no
O5B Nd1 O7C 114.18(5) no
O5B Nd1 O8C 109.20(5) no
O7C Nd1 O8C 49.31(5) no
Nd1 O1A N4 96.98(11) no
Nd1 O2A N4 98.85(12) no
Nd1 O4B N5 98.07(12) no
Nd1 O5B N5 94.94(11) no
Nd1 O7C N6 98.21(12) no
Nd1 O8C N6 95.31(11) no
Nd1 O1W H1B 120(2) no
H1A O1W H1B 111(3) no
Nd1 O1W H1A 125(2) no
H2A O2W H2B 107(3) no
Nd1 O2W H2A 121(3) no
Nd1 O2W H2B 132(2) no
Nd1 O3W H3B 118(2) no
Nd1 O3W H3A 130(2) no
H3A O3W H3B 112(3) no
O1A N4 O2A 115.11(16) no
O2A N4 O3A 122.41(17) no
O1A N4 O3A 122.47(17) no
Nd1 O4W H4B 120.9(16) no
H4A O4W H4B 104(2) no
Nd1 O4W H4A 125.6(19) no
O4B N5 O5B 117.28(17) no
O5B N5 O6B 121.91(19) no
O4B N5 O6B 120.81(19) no
O7C N6 O9C 121.41(19) no
O8C N6 O9C 121.8(2) no
O7C N6 O8C 116.75(17) no
N2A N1A C2A 119.5(2) no
N1A N2A C1A 117.99(17) no
C1A N4A C3A 115.25(18) no
N2A C1A N3A 117.07(19) no
N2A C1A N4A 124.71(18) no
N3A C1A N4A 118.2(2) no
N1A C2A C3A 121.0(2) no
N4A C3A C2A 121.43(19) no
C1A N3A H1NA 119.2(15) no
C1A N3A H2NA 122.1(17) no
H1NA N3A H2NA 118(2) no
N2B N1B C2B 118.6(2) no
N1A C2A H2AA 119.00 no
C3A C2A H2AA 119.00 no
N1B N2B C1B 118.67(19) no
C2A C3A H3AA 119.00 no
N4A C3A H3AA 119.00 no
C1B N4B C3B 115.0(2) no
N2B C1B N3B 117.8(2) no
N2B C1B N4B 124.5(2) no
N3B C1B N4B 117.6(2) no
N1B C2B C3B 121.2(2) no
N4B C3B C2B 121.7(2) no
C1B N3B H1NB 118.5(16) no
C1B N3B H2NB 120(2) no
H1NB N3B H2NB 121(3) no
N2C N1C C2C 120.0(2) no
N1B C2B H2BA 119.00 no
C3B C2B H2BA 119.00 no
N1C N2C C1C 118.01(19) no
C2B C3B H3BA 119.00 no
N4B C3B H3BA 119.00 no
C1C N4C C3C 115.1(2) no
N2C C1C N3C 116.8(2) no
N2C C1C N4C 124.7(2) no
N3C C1C N4C 118.6(2) no
N1C C2C C3C 120.5(2) no
N4C C3C C2C 121.7(2) no
C1C N3C H2NC 123.1(17) no
C1C N3C H1NC 123(2) no
H2NC N3C H1NC 113(3) no
N1C C2C H2CA 120.00 no
C3C C2C H2CA 120.00 no
N4C C3C H3CA 119.00 no
C2C C3C H3CA 119.00 no

loop_
_geom_bond_atom_site_label_1
_geom_bond_atom_site_label_2
_geom_bond_distance
_geom_bond_publ_flag
Nd1 O1A 2.5876(15) yes
Nd1 O1W 2.4826(17) yes
Nd1 O2A 2.5480(16) yes
Nd1 O2W 2.4603(18) yes
Nd1 O3W 2.4790(15) yes
Nd1 O4B 2.5698(17) yes
Nd1 O4W 2.4540(14) yes
Nd1 O5B 2.6402(17) yes
Nd1 O7C 2.5428(15) yes
Nd1 O8C 2.6161(15) yes
O1A N4 1.261(2) no
O2A N4 1.263(2) no
O3A N4 1.204(2) no
O4B N5 1.258(2) no
O5B N5 1.248(2) no
O6B N5 1.225(3) no
O7C N6 1.276(2) no
O8C N6 1.253(2) no
O9C N6 1.212(3) no
O1W H1A 0.79(3) no
O1W H1B 0.76(3) no
O2W H2A 0.67(3) no
O2W H2B 0.81(3) no
O3W H3A 0.83(3) no
O3W H3B 0.82(3) no
O4W H4A 0.82(2) no
O4W H4B 0.84(2) no
N1A N2A 1.331(3) no
N1A C2A 1.311(3) no
N2A C1A 1.348(3) no
N3A C1A 1.318(3) no
N4A C1A 1.356(3) no
N4A C3A 1.309(3) no
C2A C3A 1.388(3) no
N3A H1NA 0.839(18) no
N3A H2NA 0.85(2) no
N1B C2B 1.314(4) no
N1B N2B 1.331(3) no
C2A H2AA 0.9300 no
N2B C1B 1.348(3) no
C3A H3AA 0.9300 no
N3B C1B 1.327(3) no
N4B C1B 1.353(3) no
N4B C3B 1.305(3) no
C2B C3B 1.389(4) no
N3B H1NB 0.83(2) no
N3B H2NB 0.84(2) no
N1C C2C 1.319(3) no
N1C N2C 1.324(3) no
C2B H2BA 0.9300 no
N2C C1C 1.351(3) no
C3B H3BA 0.9300 no
N3C C1C 1.317(3) no
N4C C1C 1.356(3) no
N4C C3C 1.313(3) no
C2C C3C 1.386(4) no
N3C H2NC 0.85(2) no
N3C H1NC 0.83(2) no
C2C H2CA 0.9300 no
C3C H3CA 0.9300 no

loop_
_geom_hbond_atom_site_label_D
_geom_hbond_atom_site_label_H
_geom_hbond_atom_site_label_A
_geom_hbond_site_symmetry_A
_geom_hbond_distance_DH
_geom_hbond_distance_HA
_geom_hbond_distance_DA
_geom_hbond_angle_DHA
_geom_hbond_publ_flag
O1W H1A N4A 2_867 0.79(3) 2.09(3) 2.876(2) 179(4) yes
O1W H1B N2C 2_767 0.76(3) 2.16(3) 2.899(3) 167(3) yes
O2W H2A O6B 1_655 0.67(3) 2.14(3) 2.791(3) 168(3) yes
O2W H2B N2B 2_766 0.81(3) 2.01(3) 2.806(3) 166(3) yes
O3W H3A O7C 2_756 0.83(3) 2.04(3) 2.864(2) 173(3) yes
O3W H3B N4B . 0.82(3) 2.02(3) 2.832(3) 169(3) yes
O4W H4A N4C 1_545 0.82(2) 2.05(3) 2.871(3) 172(3) yes
O4W H4B N2A . 0.84(2) 2.00(2) 2.829(2) 170(2) yes
N3A H1NA O2A . 0.839(18) 2.057(18) 2.883(2) 168(2) yes
N3C H2NC N1A 1_565 0.85(2) 2.10(2) 2.916(3) 163(2) yes
N3A H2NA N1C 1_655 0.85(2) 2.12(2) 2.931(3) 161(2) yes
N3C H1NC O8C 2_767 0.83(2) 2.17(3) 2.980(3) 164(3) yes
N3B H1NB O1A . 0.83(2) 2.17(2) 2.992(3) 171(2) yes
N3B H2NB O9C 1_565 0.84(2) 2.46(3) 3.046(3) 128(2) yes
C3A H3AA N1B 1_656 0.9300 2.6000 3.245(3) 127.00 yes
C3B H3BA O6B 2_656 0.9300 2.5800 3.475(3) 161.00 yes
C3C H3CA O4B 1_565 0.9300 2.5400 3.328(3) 142.00 yes

loop_
_geom_torsion_atom_site_label_1
_geom_torsion_atom_site_label_2
_geom_torsion_atom_site_label_3
_geom_torsion_atom_site_label_4
_geom_torsion
_geom_torsion_publ_flag
O1W Nd1 O1A N4 -24.39(13) no
O2A Nd1 O1A N4 1.33(11) no
O2W Nd1 O1A N4 -84.04(12) no
O3W Nd1 O1A N4 -163.87(13) no
O4B Nd1 O1A N4 136.46(11) no
O4W Nd1 O1A N4 54.70(12) no
O5B Nd1 O1A N4 123.53(12) no
O7C Nd1 O1A N4 -134.30(11) no
O1A Nd1 O2A N4 -1.33(11) no
O1W Nd1 O2A N4 154.40(15) no
O2W Nd1 O2A N4 78.84(14) no
O3W Nd1 O2A N4 13.85(16) no
O4B Nd1 O2A N4 -80.79(15) no
O4W Nd1 O2A N4 -124.82(15) no
O5B Nd1 O2A N4 -52.97(14) no
O7C Nd1 O2A N4 108.17(15) no
O8C Nd1 O2A N4 -175.68(11) no
O1A Nd1 O4B N5 -9.63(14) no
O1W Nd1 O4B N5 148.87(12) no
O2A Nd1 O4B N5 44.60(16) no
O2W Nd1 O4B N5 -102.61(14) no
O3W Nd1 O4B N5 -65.88(13) no
O4W Nd1 O4B N5 86.78(13) no
O5B Nd1 O4B N5 6.34(11) no
O7C Nd1 O4B N5 -140.42(13) no
O8C Nd1 O4B N5 167.26(14) no
O1A Nd1 O5B N5 157.78(13) no
O1W Nd1 O5B N5 -99.23(15) no
O2A Nd1 O5B N5 -162.21(12) no
O2W Nd1 O5B N5 121.11(12) no
O3W Nd1 O5B N5 82.92(12) no
O4B Nd1 O5B N5 -6.36(11) no
O4W Nd1 O5B N5 -93.77(12) no
O7C Nd1 O5B N5 28.78(13) no
O8C Nd1 O5B N5 -24.32(13) no
O1A Nd1 O7C N6 -171.95(13) no
O1W Nd1 O7C N6 65.87(14) no
O2A Nd1 O7C N6 109.22(15) no
O2W Nd1 O7C N6 138.56(14) no
O3W Nd1 O7C N6 -143.06(15) no
O4B Nd1 O7C N6 -64.65(14) no
O4W Nd1 O7C N6 -2.82(16) no
O5B Nd1 O7C N6 -91.39(14) no
O8C Nd1 O7C N6 3.74(13) no
O1W Nd1 O8C N6 -109.08(14) no
O2A Nd1 O8C N6 -140.23(14) no
O2W Nd1 O8C N6 -51.15(15) no
O3W Nd1 O8C N6 30.42(15) no
O4B Nd1 O8C N6 87.01(14) no
O4W Nd1 O8C N6 170.72(14) no
O5B Nd1 O8C N6 102.04(14) no
O7C Nd1 O8C N6 -3.78(13) no
Nd1 O1A N4 O2A -2.24(19) no
Nd1 O1A N4 O3A 176.58(16) no
Nd1 O2A N4 O1A 2.28(19) no
Nd1 O2A N4 O3A -176.53(16) no
Nd1 O4B N5 O5B -11.4(2) no
Nd1 O4B N5 O6B 168.5(2) no
Nd1 O5B N5 O4B 10.98(19) no
Nd1 O5B N5 O6B -168.9(2) no
Nd1 O7C N6 O8C -6.6(2) no
Nd1 O7C N6 O9C 172.2(3) no
Nd1 O8C N6 O7C 6.4(2) no
Nd1 O8C N6 O9C -172.4(3) no
C2A N1A N2A C1A -0.6(3) no
N2A N1A C2A C3A -1.5(4) no
N1A N2A C1A N3A -177.0(2) no
N1A N2A C1A N4A 2.8(3) no
C3A N4A C1A N2A -2.5(3) no
C3A N4A C1A N3A 177.3(2) no
C1A N4A C3A C2A 0.2(3) no
N1A C2A C3A N4A 1.8(4) no
C2B N1B N2B C1B -0.7(3) no
N2B N1B C2B C3B -3.1(4) no
N1B N2B C1B N3B -175.6(2) no
N1B N2B C1B N4B 5.5(3) no
C3B N4B C1B N2B -5.9(4) no
C3B N4B C1B N3B 175.3(2) no
C1B N4B C3B C2B 1.8(4) no
N1B C2B C3B N4B 2.6(4) no
C2C N1C N2C C1C 0.2(4) no
N2C N1C C2C C3C 0.0(4) no
N1C N2C C1C N3C 178.9(2) no
N1C N2C C1C N4C -0.8(4) no
C3C N4C C1C N2C 0.9(4) no
C3C N4C C1C N3C -178.7(3) no
C1C N4C C3C C2C -0.6(4) no
N1C C2C C3C N4C 0.2(5) no
